data_1554973
loop_
_publ_author_name
'Anguera, Gonzalo'
'Kauffmann, Brice'
'Borrell, Jos\'e I'
'Borr\'os, Salvador'
'S\'anchez-Garc\'ia, David'

_publ_section_title
;
 Quaterpyrroles as building blocks for the synthesis of expanded
 porphyrins.
;
_journal_issue 9
_journal_name_full 'Organic letters'
_journal_page_first 2194
_journal_page_last 2197
_journal_paper_doi 10.1021/acs.orglett.5b00767
_journal_volume 17
_journal_year 2015
_chemical_formula_sum 'C70 H58 Cl6 N8 O12 S'
_chemical_formula_weight 1448.00
_space_group_crystal_system monoclinic
_space_group_IT_number 9
_space_group_name_Hall 'C -2yc'
_space_group_name_H-M_alt 'C 1 c 1'
_atom_sites_solution_hydrogens geom
_audit_creation_method SHELXL-2013
_cell_angle_alpha 90
_cell_angle_beta 133.41(3)
_cell_angle_gamma 90
_cell_formula_units_Z 4
_cell_length_a 37.780(8)
_cell_length_b 8.9173(18)
_cell_length_c 26.953(5)
_cell_measurement_reflns_used 15277
_cell_measurement_temperature 123(2)
_cell_measurement_theta_max 72.1
_cell_measurement_theta_min 2.3
_cell_volume 6596(4)
_computing_cell_refinement
;
CrystalClear-SM Expert 2.1 b32 (Rigaku, 2014)
;
_computing_data_collection
;
CrystalClear-SM Expert 2.1 b32 (Rigaku, 2014)
;
_computing_data_reduction
;
CrystalClear-SM Expert 2.1 b32 (Rigaku, 2014)
;
_computing_molecular_graphics 'ShelXle (H&#x00C3;&#x00BC;bschle, 2011)'
_computing_publication_material 'WinGX publication routines (Farrugia, 1999)'
_computing_structure_refinement 'SHELXL-2013 (Sheldrick, 2013)'
_computing_structure_solution 'SHELXT (Sheldrick, 2015)'
_diffrn_ambient_temperature 123(2)
_diffrn_detector PILT
_diffrn_detector_area_resol_mean 5.8140
_diffrn_measured_fraction_theta_full 0.973
_diffrn_measured_fraction_theta_max 0.972
_diffrn_measurement_device_type
;
AFC11 (Right): Eulerian 3 circle
;
_diffrn_measurement_method 'profile data from \w-scans'
_diffrn_radiation_type CuK\a
_diffrn_radiation_wavelength 1.54178
_diffrn_reflns_av_R_equivalents 0.0759
_diffrn_reflns_av_unetI/netI 0.0770
_diffrn_reflns_Laue_measured_fraction_full 0.973
_diffrn_reflns_Laue_measured_fraction_max 0.972
_diffrn_reflns_limit_h_max 45
_diffrn_reflns_limit_h_min -45
_diffrn_reflns_limit_k_max 10
_diffrn_reflns_limit_k_min -10
_diffrn_reflns_limit_l_max 32
_diffrn_reflns_limit_l_min -32
_diffrn_reflns_number 20337
_diffrn_reflns_point_group_measured_fraction_full 0.973
_diffrn_reflns_point_group_measured_fraction_max 0.972
_diffrn_reflns_theta_full 67.679
_diffrn_reflns_theta_max 68.231
_diffrn_reflns_theta_min 3.221
_diffrn_source 'rotating anode'
_exptl_absorpt_coefficient_mu 3.206
_exptl_absorpt_correction_T_max 1.000
_exptl_absorpt_correction_T_min 0.667
_exptl_absorpt_correction_type multi-scan
_exptl_crystal_colour yellow
_exptl_crystal_density_diffrn 1.458
_exptl_crystal_description plate
_exptl_crystal_F_000 2992
_exptl_crystal_size_max 0.2
_exptl_crystal_size_mid 0.1
_exptl_crystal_size_min 0.01
_refine_diff_density_max 1.416
_refine_diff_density_min -0.609
_refine_diff_density_rms 0.183
_refine_ls_abs_structure_details
;
 Refined as an inversion twin.
;
_refine_ls_abs_structure_Flack 0.63(6)
_refine_ls_extinction_coef 0.00000
_refine_ls_extinction_expression Fc^*^=kFc[1+0.001xFc^2^\l^3^/sin(2\q)]^-1/4^
_refine_ls_extinction_method SHELXL
_refine_ls_goodness_of_fit_ref 1.146
_refine_ls_hydrogen_treatment constr
_refine_ls_matrix_type full
_refine_ls_number_parameters 882
_refine_ls_number_reflns 8079
_refine_ls_number_restraints 162
_refine_ls_restrained_S_all 1.160
_refine_ls_R_factor_all 0.1583
_refine_ls_R_factor_gt 0.1172
_refine_ls_shift/su_max 0.026
_refine_ls_shift/su_mean 0.003
_refine_ls_structure_factor_coef Fsqd
_refine_ls_weighting_details 'w=1/[\s^2^(Fo^2^)+(0.2000P)^2^] where P=(Fo^2^+2Fc^2^)/3'
_refine_ls_weighting_scheme calc
_refine_ls_wR_factor_gt 0.2834
_refine_ls_wR_factor_ref 0.3225
_reflns_Friedel_coverage 0.999
_reflns_Friedel_fraction_full 0.973
_reflns_Friedel_fraction_max 0.972
_reflns_number_gt 4864
_reflns_number_total 8079
_reflns_threshold_expression 'I > 2\s(I)'
_cod_data_source_file ol5b00767_si_005.cif
_cod_data_source_block compound28r4
_cod_depositor_comments
;
The following automatic conversions were performed:

data item '_exptl_absorpt_correction_type' value 'Multi-scan' was
changed to 'multi-scan' in accordance with the
/home/saulius/struct/COD-crude-data/automatic-downloads/DataCite-retrospective/ACS/depositions/lib/dictionaries/cif_core.dic
dictionary named 'cif_core.dic' version 2.4.2 last updated on
2011-04-26.

Automatic conversion script
Id: cif_fix_values 6909 2019-04-08 15:41:33Z antanas 
;
_cod_original_cell_volume 6596(3)
_cod_original_sg_symbol_H-M 'C c'
_cod_database_code 1554973
_shelx_space_group_comment
;
The symmetry employed for this shelxl refinement is uniquely defined
by the following loop, which should always be used as a source of
symmetry information in preference to the above space-group names.
They are only intended as comments.
;
_shelxl_version_number 2013-4

loop_
_space_group_symop_operation_xyz
'x, y, z'
'x, -y, z+1/2'
'x+1/2, y+1/2, z'
'x+1/2, -y+1/2, z+1/2'

loop_
_atom_site_label
_atom_site_type_symbol
_atom_site_fract_x
_atom_site_fract_y
_atom_site_fract_z
_atom_site_U_iso_or_equiv
_atom_site_adp_type
_atom_site_occupancy
_atom_site_site_symmetry_order
_atom_site_calc_flag
_atom_site_refinement_flags_posn
_atom_site_refinement_flags_adp
_atom_site_refinement_flags_occupancy
_atom_site_disorder_assembly
_atom_site_disorder_group
S1 S 0.6073(2) 0.5028(6) 0.0754(3) 0.0555(7) Uani 1 1 d D U . . .
O1 O 0.5874(5) 0.4004(16) 0.0158(6) 0.084(3) Uani 1 1 d D U . . .
C1 C 0.2937(8) 0.541(3) 0.6281(13) 0.050(9) Uani 0.5 1 d D . P A 1
H1A H 0.2962 0.6075 0.6022 0.060 Uiso 0.5 1 calc R U P A 1
H1B H 0.2833 0.5961 0.6471 0.060 Uiso 0.5 1 calc R U P A 1
Cl02 Cl 0.6035(2) 0.4783(7) 0.9002(3) 0.0844(15) Uani 1 1 d . . . . .
C2 C 0.3050(12) 0.490(6) 0.609(2) 0.120(17) Uani 0.5 1 d D U P A 2
H2A H 0.3069 0.4802 0.5751 0.144 Uiso 0.5 1 calc R U P A 2
H2B H 0.3015 0.5961 0.6134 0.144 Uiso 0.5 1 calc R U P A 2
O2 O 0.3477(10) 0.436(4) 0.6716(12) 0.072(8) Uani 0.5 1 d . U P A 2
Cl03 Cl 0.5155(2) 0.5432(10) 0.1252(3) 0.110(2) Uani 1 1 d . . . . .
Cl4 Cl 0.7018(2) 0.4595(7) 1.0319(3) 0.0883(16) Uani 1 1 d . . . . .
Cl5 Cl 0.6107(3) 0.5020(13) 0.2550(3) 0.157(4) Uani 1 1 d . . . . .
C5 C 0.9563(8) 0.574(3) 1.5843(11) 0.109(8) Uani 1 1 d . U . . .
H5A H 0.9866 0.5240 1.6195 0.164 Uiso 0.5 1 calc R U P . .
H5B H 0.9447 0.6177 1.6036 0.164 Uiso 0.5 1 calc R U P . .
H5C H 0.9610 0.6520 1.5646 0.164 Uiso 0.5 1 calc R U P . .
H5D H 0.9416 0.6718 1.5723 0.164 Uiso 0.5 1 calc R U P . .
H5E H 0.9835 0.5780 1.5882 0.164 Uiso 0.5 1 calc R U P . .
H5F H 0.9673 0.5438 1.6272 0.164 Uiso 0.5 1 calc R U P . .
N6 N 0.7241(4) 0.5869(14) 1.2639(5) 0.037(3) Uani 1 1 d . U . . .
H6A H 0.6942 0.5752 1.2263 0.044 Uiso 1 1 calc R U . . .
C6 C 0.8920(7) 0.9852(19) 1.4525(9) 0.058(5) Uani 1 1 d . . . . .
H6 H 0.8981 1.0616 1.4810 0.069 Uiso 1 1 calc R U . . .
O7 O 0.4334(4) 0.6009(12) 0.6967(5) 0.054(2) Uani 1 1 d . U . . .
N8 N 0.6883(4) 0.2884(15) 1.2475(5) 0.038(3) Uani 1 1 d . . . . .
H8 H 0.6740 0.3288 1.2087 0.045 Uiso 1 1 calc R U . . .
N9 N 0.6111(4) 0.8778(13) 1.0202(5) 0.039(3) Uani 1 1 d . . . . .
H9A H 0.6079 0.7936 1.0323 0.047 Uiso 1 1 calc R U . . .
C9 C 0.6930(7) -0.255(2) 1.4072(9) 0.096(8) Uani 1 1 d D . . . .
H9 H 0.6905 -0.3362 1.4265 0.115 Uiso 1 1 calc R U . . .
N10 N 0.5207(5) 0.1767(14) 0.9850(6) 0.048(3) Uani 1 1 d . . . . .
H10 H 0.5392 0.2545 1.0032 0.057 Uiso 1 1 calc R U . . .
C10 C 0.3969(10) 0.417(3) 0.6106(10) 0.105(8) Uani 1 1 d . . . . .
H10A H 0.3732 0.3925 0.5628 0.157 Uiso 0.5 1 calc R U P . .
H10B H 0.3903 0.3600 0.6337 0.157 Uiso 0.5 1 calc R U P . .
H10C H 0.4289 0.3928 0.6294 0.157 Uiso 0.5 1 calc R U P . .
H10D H 0.4217 0.3711 0.6545 0.157 Uiso 0.5 1 calc R U P . .
H10E H 0.4046 0.4035 0.5836 0.157 Uiso 0.5 1 calc R U P . .
H10F H 0.3661 0.3707 0.5879 0.157 Uiso 0.5 1 calc R U P . .
O11 O 0.7819(4) 0.3997(13) 1.4570(4) 0.059(2) Uani 1 1 d . U . . .
N12 N 0.4912(5) 0.4114(15) 0.8901(6) 0.048(3) Uani 1 1 d . . . . .
H12 H 0.5210 0.4213 0.9281 0.057 Uiso 1 1 calc R U . . .
N13 N 0.6029(4) 0.1277(17) 1.1318(6) 0.049(3) Uani 1 1 d . . . . .
H13 H 0.6041 0.2153 1.1197 0.059 Uiso 1 1 calc R U . . .
N14 N 0.5256(5) 0.7058(15) 0.9042(6) 0.050(3) Uani 1 1 d . . . . .
H14A H 0.5392 0.6618 0.9421 0.059 Uiso 1 1 calc R U . . .
C14 C 0.5450(7) 0.990(4) 0.7888(10) 0.151(16) Uani 1 1 d D . . . .
H14 H 0.5603 0.8999 0.7958 0.182 Uiso 1 1 calc R U . . .
Cl15 Cl 0.5511(3) 0.2639(9) 0.1976(4) 0.137(3) Uani 1 1 d . . . . .
O16 O 0.7958(4) 0.1546(13) 1.4736(5) 0.063(3) Uani 1 1 d . . . . .
N17 N 0.6925(3) 0.8273(14) 1.1657(5) 0.034(3) Uani 1 1 d . . . . .
H17 H 0.6725 0.7531 1.1453 0.041 Uiso 1 1 calc R U . . .
C018 C 0.5138(5) 1.0067(18) 0.7993(7) 0.047(4) Uani 1 1 d D . . . .
C18 C 0.5511(9) 1.130(2) 0.7654(11) 0.098(7) Uani 1 1 d D . . . .
H18 H 0.5711 1.1336 0.7567 0.117 Uiso 1 1 calc R U . . .
O19 O 0.4214(4) 0.8527(13) 0.6819(5) 0.063(3) Uani 1 1 d . U . . .
Cl20 Cl 0.6727(5) 0.7457(10) 0.9719(10) 0.237(7) Uani 1 1 d . . . . .
C20 C 0.6524(8) 0.577(2) 0.9753(11) 0.068(5) Uani 1 1 d . . . . .
H20 H 0.6408 0.5999 0.9977 0.082 Uiso 1 1 calc R U . . .
C021 C 0.7360(5) 0.8322(17) 1.2333(7) 0.037(3) Uani 1 1 d . . . . .
C022 C 0.7277(5) 0.3510(18) 1.3101(7) 0.042(3) Uani 1 1 d . . . . .
O23 O 0.8747(4) 0.5438(16) 1.4750(6) 0.079(4) Uani 1 1 d . U . . .
C024 C 0.5409(5) 0.844(2) 0.8986(7) 0.048(4) Uani 1 1 d . . . . .
C025 C 0.4872(5) 0.6537(19) 0.8425(6) 0.045(4) Uani 1 1 d . . . . .
C026 C 0.4650(6) 0.5143(18) 0.8369(7) 0.045(4) Uani 1 1 d . . . . .
C027 C 0.4806(5) 0.169(2) 0.9203(7) 0.046(4) Uani 1 1 d . . . . .
C028 C 0.3739(5) 0.211(2) 0.7753(7) 0.044(4) Uani 1 1 d . . . . .
C029 C 0.7483(5) 0.4888(18) 1.3151(6) 0.041(3) Uani 1 1 d . U . . .
C030 C 0.5093(5) 0.8768(17) 0.8287(7) 0.040(3) Uani 1 1 d . . . . .
C031 C 0.6472(5) 0.9757(19) 1.0642(7) 0.045(4) Uani 1 1 d . . . . .
C032 C 0.8421(5) 0.7788(17) 1.3787(6) 0.038(3) Uani 1 1 d . . . . .
C033 C 0.6388(5) 1.1061(19) 1.0261(7) 0.052(4) Uani 1 1 d . . . . .
H033 H 0.6578 1.1925 1.0444 0.062 Uiso 1 1 calc R U . . .
C034 C 0.4621(5) 0.2930(16) 0.8723(6) 0.038(3) Uani 1 1 d . . . . .
C035 C 0.6362(6) 0.067(2) 1.2006(7) 0.048(4) Uani 1 1 d . . . . .
C036 C 0.7028(5) -0.0020(15) 1.3566(6) 0.041(4) Uani 1 1 d D . . . .
C037 C 0.4174(6) 0.3214(19) 0.8105(8) 0.050(4) Uani 1 1 d . . . . .
C038 C 0.7062(5) 0.1293(17) 1.3259(7) 0.039(3) Uani 1 1 d . . . . .
C039 C 0.7529(5) 0.7138(18) 1.2781(6) 0.043(3) Uani 1 1 d . U . . .
C040 C 0.5692(5) 0.0176(17) 1.0903(7) 0.040(3) Uani 1 1 d . . . . .
C041 C 0.6754(5) 0.1573(17) 1.2552(7) 0.039(3) Uani 1 1 d . . . . .
C042 C 0.7403(5) 0.2461(17) 1.3615(7) 0.042(3) Uani 1 1 d . . . . .
C043 C 0.4193(6) 0.4555(18) 0.7874(7) 0.045(3) Uani 1 1 d . . . . .
C044 C 0.5983(6) 1.083(2) 0.9582(8) 0.054(4) Uani 1 1 d . . . . .
H044 H 0.5843 1.1474 0.9217 0.064 Uiso 1 1 calc R U . . .
O45 O 0.8426(5) 0.3309(19) 1.4248(7) 0.074(4) Uani 1 1 d . . . . .
O46 O 0.3374(7) 0.461(3) 0.6786(10) 0.035(5) Uani 0.5 1 d . . P A 1
C047 C 0.6871(5) 0.9598(18) 1.1376(6) 0.043(4) Uani 1 1 d . . . . .
C048 C 0.4775(5) 0.7569(18) 0.7951(6) 0.042(3) Uani 1 1 d . U . . .
O49 O 0.3725(4) 0.6810(15) 0.7284(6) 0.062(3) Uani 1 1 d . . . . .
C050 C 0.7986(5) 0.6884(17) 1.3445(5) 0.039(3) Uani 1 1 d . U . . .
C051 C 0.5310(5) 0.0455(19) 1.0225(7) 0.045(4) Uani 1 1 d . . . . .
C052 C 0.5815(5) 0.9247(16) 0.9570(7) 0.036(3) Uani 1 1 d . . . . .
C053 C 0.7779(6) 0.2577(18) 1.4367(7) 0.047(4) Uani 1 1 d . . . . .
C054 C 0.6205(5) -0.0683(17) 1.1972(6) 0.037(3) Uani 1 1 d . . . . .
H054 H 0.6351 -0.1304 1.2347 0.044 Uiso 1 1 calc R U . . .
C055 C 0.7973(5) 0.5464(19) 1.3677(7) 0.045(3) Uani 1 1 d . U . . .
C056 C 0.8703(5) 0.7638(17) 1.3634(7) 0.042(3) Uani 1 1 d . . . . .
H056 H 0.8628 0.6896 1.3332 0.051 Uiso 1 1 calc R U . . .
C057 C 0.4421(5) 0.7428(18) 0.7184(6) 0.045(3) Uani 1 1 d . U . . .
C058 C 0.7564(5) 0.974(2) 1.2441(8) 0.056(4) Uani 1 1 d . . . . .
H058 H 0.7859 1.0098 1.2846 0.067 Uiso 1 1 calc R U . . .
C059 C 0.4598(6) 0.0253(19) 0.9091(6) 0.055(5) Uani 1 1 d . . . . .
H059 H 0.4314 -0.0121 0.8675 0.066 Uiso 1 1 calc R U . . .
C060 C 0.6733(6) -0.0008(19) 1.3684(8) 0.062(5) Uani 1 1 d D . . . .
H060 H 0.6558 0.0855 1.3591 0.075 Uiso 1 1 calc R U . . .
C061 C 0.8241(6) 0.5767(18) 1.5495(7) 0.059(2) Uani 1 1 d . U . . .
H06A H 0.8464 0.5835 1.5984 0.089 Uiso 0.5 1 calc R U P . .
H06B H 0.7941 0.6259 1.5292 0.089 Uiso 0.5 1 calc R U P . .
H06C H 0.8381 0.6242 1.5344 0.089 Uiso 0.5 1 calc R U P . .
H06D H 0.8060 0.6389 1.5096 0.089 Uiso 0.5 1 calc R U P . .
H06E H 0.8582 0.5965 1.5788 0.089 Uiso 0.5 1 calc R U P . .
H06F H 0.8143 0.5983 1.5736 0.089 Uiso 0.5 1 calc R U P . .
C062 C 0.5795(6) -0.1056(19) 1.1306(7) 0.048(4) Uani 1 1 d . . . . .
H062 H 0.5622 -0.1951 1.1156 0.058 Uiso 1 1 calc R U . . .
C063 C 0.7239(6) 1.0507(19) 1.1823(8) 0.048(4) Uani 1 1 d . . . . .
H063 H 0.7274 1.1483 1.1741 0.058 Uiso 1 1 calc R U . . .
C064 C 0.3490(6) 0.222(2) 0.7951(8) 0.052(4) Uani 1 1 d . . . . .
H064 H 0.3593 0.2852 0.8305 0.063 Uiso 1 1 calc R U . . .
C065 C 0.9213(7) 0.469(2) 1.5326(11) 0.078(6) Uani 1 1 d . U . . .
H06G H 0.9154 0.3933 1.5521 0.094 Uiso 1 1 calc R U . . .
H06H H 0.9341 0.4194 1.5157 0.094 Uiso 1 1 calc R U . . .
C066 C 0.9212(6) 0.967(2) 1.4401(8) 0.066(5) Uani 1 1 d . . . . .
H066 H 0.9488 1.0271 1.4629 0.080 Uiso 1 1 calc R U . . .
C067 C 0.4890(7) -0.047(2) 0.9698(8) 0.068(5) Uani 1 1 d . . . . .
H067 H 0.4830 -0.1426 0.9769 0.082 Uiso 1 1 calc R U . . .
C068 C 0.5642(9) 0.420(3) 0.1775(12) 0.092(7) Uani 1 1 d . . . . .
H068 H 0.5759 0.3919 0.1556 0.111 Uiso 1 1 calc R U . . .
C069 C 0.3212(6) 0.016(2) 0.6951(8) 0.064(5) Uani 1 1 d . . . . .
H069 H 0.3114 -0.0519 0.6616 0.077 Uiso 1 1 calc R U . . .
C070 C 0.9097(6) 0.859(2) 1.3929(9) 0.057(4) Uani 1 1 d . . . . .
H070 H 0.9281 0.8508 1.3817 0.069 Uiso 1 1 calc R U . . .
C071 C 0.8546(6) 0.892(2) 1.4233(7) 0.063(5) Uani 1 1 d . . . . .
H071 H 0.8358 0.9039 1.4336 0.076 Uiso 1 1 calc R U . . .
C072 C 0.3063(7) 0.132(2) 0.7585(10) 0.060(5) Uani 1 1 d . . . . .
H072 H 0.2861 0.1470 0.7663 0.072 Uiso 1 1 calc R U . . .
C073 C 0.4916(7) 1.136(2) 0.7862(8) 0.064(5) Uani 1 1 d D . . . .
H073 H 0.4717 1.1404 0.7950 0.077 Uiso 1 1 calc R U . . .
O74 O 0.6186(5) 0.468(2) 0.1319(7) 0.111(4) Uani 1 1 d D U . . .
C075 C 0.2947(6) 0.0334(17) 0.7161(10) 0.059(5) Uani 1 1 d . . . . .
H075 H 0.2686 -0.0300 0.6978 0.070 Uiso 1 1 calc R U . . .
C076 C 0.7272(5) -0.1360(16) 1.3677(7) 0.056(4) Uani 1 1 d D . . . .
H076 H 0.7473 -0.1398 1.3593 0.067 Uiso 1 1 calc R U . . .
C077 C 0.8144(7) 0.4197(19) 1.5293(7) 0.059(2) Uani 1 1 d . U . . .
H07A H 0.8450 0.3698 1.5513 0.071 Uiso 1 1 calc R U . . .
H07B H 0.8006 0.3722 1.5451 0.071 Uiso 1 1 calc R U . . .
C078 C 0.8390(6) 0.4606(18) 1.4226(8) 0.048(3) Uani 1 1 d . U . . .
C079 C 0.3748(5) 0.546(3) 0.7241(8) 0.067(5) Uani 1 1 d . U . . .
C080 C 0.3941(7) 0.590(2) 0.6200(8) 0.069(5) Uani 1 1 d . . . . .
H08A H 0.4013 0.6508 0.5982 0.083 Uiso 1 1 calc R U . . .
H08B H 0.3624 0.6177 0.6028 0.083 Uiso 1 1 calc R U . . .
C081 C 0.3614(6) 0.1062(19) 0.7272(8) 0.051(4) Uani 1 1 d . . . . .
H081 H 0.3801 0.0971 0.7168 0.062 Uiso 1 1 calc R U . . .
C082 C 0.6689(6) -0.123(3) 1.3934(10) 0.21(2) Uani 1 1 d D . . . .
H082 H 0.6488 -0.1172 1.4017 0.247 Uiso 1 1 calc R U . . .
C083 C 0.5254(8) 1.256(3) 0.7571(10) 0.109(9) Uani 1 1 d D . . . .
H083 H 0.5313 1.3460 0.7466 0.131 Uiso 1 1 calc R U . . .
C084 C 0.7208(7) -0.2643(18) 1.3915(8) 0.078(6) Uani 1 1 d D . . . .
H084 H 0.7352 -0.3547 1.3965 0.094 Uiso 1 1 calc R U . . .
O85 O 0.6504(4) 0.5754(15) 0.0895(6) 0.079(3) Uani 1 1 d D U . . .
O86 O 0.5710(4) 0.6310(14) 0.0371(5) 0.074(3) Uani 1 1 d D U . . .
C87 C 0.2607(7) 0.405(3) 0.5856(16) 0.113(9) Uani 1 1 d D . . . .
H87A H 0.2281 0.4392 0.5477 0.170 Uiso 0.5 1 calc R U P A 1
H87B H 0.2604 0.3396 0.6137 0.170 Uiso 0.5 1 calc R U P A 1
H87C H 0.2728 0.3515 0.5690 0.170 Uiso 0.5 1 calc R U P A 1
H87D H 0.2795 0.3144 0.6059 0.170 Uiso 0.5 1 calc R U P A 1
H87E H 0.2472 0.4140 0.5399 0.170 Uiso 0.5 1 calc R U P A 1
H87F H 0.2348 0.4020 0.5846 0.170 Uiso 0.5 1 calc R U P A 1
C088 C 0.4941(8) 1.257(3) 0.7628(8) 0.081(6) Uani 1 1 d D . . . .
H088 H 0.4747 1.3401 0.7507 0.097 Uiso 1 1 calc R U . . .

loop_
_atom_site_aniso_label
_atom_site_aniso_U_11
_atom_site_aniso_U_22
_atom_site_aniso_U_33
_atom_site_aniso_U_23
_atom_site_aniso_U_13
_atom_site_aniso_U_12
S1 0.0469(14) 0.0576(17) 0.0455(13) -0.0169(12) 0.0253(12) -0.0123(12)
O1 0.072(6) 0.100(7) 0.067(5) -0.025(5) 0.042(5) -0.015(5)
C1 0.020(13) 0.09(3) 0.023(12) 0.005(12) 0.009(11) 0.031(14)
Cl02 0.072(3) 0.105(4) 0.062(3) -0.011(3) 0.040(3) -0.005(3)
C2 0.081(18) 0.10(2) 0.032(8) 0.030(10) -0.019(10) -0.014(15)
O2 0.051(14) 0.089(15) 0.017(7) 0.026(7) 0.001(7) -0.013(10)
Cl03 0.091(4) 0.151(6) 0.084(4) 0.044(4) 0.058(4) 0.039(4)
Cl4 0.067(3) 0.101(4) 0.051(3) 0.019(3) 0.023(2) 0.011(3)
Cl5 0.088(4) 0.282(11) 0.054(3) -0.007(5) 0.031(3) 0.072(6)
C5 0.058(11) 0.111(19) 0.058(11) -0.033(11) 0.001(9) -0.025(11)
N6 0.024(5) 0.050(7) 0.012(4) -0.001(4) 0.003(4) -0.008(4)
C6 0.073(12) 0.035(9) 0.046(9) 0.005(7) 0.034(9) 0.008(8)
O7 0.063(6) 0.043(5) 0.031(5) 0.001(4) 0.023(5) 0.002(5)
N8 0.031(6) 0.053(8) 0.019(5) 0.004(5) 0.013(5) -0.005(5)
N9 0.047(7) 0.024(6) 0.029(6) 0.004(5) 0.020(6) -0.001(5)
C9 0.077(13) 0.104(18) 0.055(10) 0.029(10) 0.026(10) -0.043(12)
N10 0.058(8) 0.034(7) 0.034(7) 0.003(5) 0.025(6) -0.008(6)
C10 0.127(18) 0.083(15) 0.041(10) -0.034(10) 0.033(12) -0.029(13)
O11 0.068(5) 0.055(5) 0.010(3) 0.003(3) 0.009(3) -0.001(4)
N12 0.043(7) 0.060(9) 0.023(6) -0.008(5) 0.016(5) -0.010(6)
N13 0.043(7) 0.071(10) 0.025(6) -0.005(6) 0.020(6) -0.013(7)
N14 0.054(8) 0.046(8) 0.022(6) -0.006(5) 0.016(6) -0.010(6)
C14 0.13(2) 0.25(4) 0.15(2) 0.14(3) 0.13(2) 0.12(2)
Cl15 0.113(5) 0.105(6) 0.126(5) 0.052(5) 0.056(4) 0.019(4)
O16 0.065(8) 0.045(7) 0.020(5) -0.003(4) 0.007(5) -0.013(6)
N17 0.016(5) 0.048(8) 0.016(5) -0.007(4) 0.003(4) -0.004(4)
C018 0.040(8) 0.069(12) 0.029(7) -0.004(7) 0.023(7) -0.017(8)
C18 0.15(2) 0.067(13) 0.112(17) 0.023(12) 0.107(18) -0.002(14)
O19 0.053(7) 0.054(7) 0.020(5) 0.012(5) 0.001(5) 0.006(5)
Cl20 0.318(14) 0.085(6) 0.53(2) 0.012(9) 0.374(17) -0.008(7)
C20 0.094(14) 0.046(11) 0.086(13) -0.006(9) 0.070(13) 0.010(10)
C021 0.037(8) 0.043(9) 0.029(7) 0.006(6) 0.022(6) -0.006(6)
C022 0.031(7) 0.050(10) 0.035(7) -0.003(6) 0.018(7) -0.009(6)
O23 0.044(6) 0.068(8) 0.041(6) 0.021(6) -0.003(5) -0.013(6)
C024 0.039(8) 0.064(11) 0.030(7) 0.014(7) 0.020(7) -0.006(7)
C025 0.039(8) 0.055(10) 0.011(6) 0.001(6) 0.006(6) 0.002(7)
C026 0.054(9) 0.049(9) 0.036(7) -0.003(6) 0.032(7) -0.005(7)
C027 0.031(8) 0.056(11) 0.028(7) -0.011(6) 0.012(7) -0.005(7)
C028 0.023(7) 0.058(10) 0.021(6) -0.005(6) 0.003(6) -0.005(6)
C029 0.031(6) 0.049(8) 0.012(5) -0.006(4) 0.003(4) -0.004(5)
C030 0.047(8) 0.038(9) 0.030(7) -0.003(6) 0.025(7) 0.005(7)
C031 0.026(7) 0.052(10) 0.026(7) -0.001(6) 0.005(6) -0.005(6)
C032 0.040(7) 0.039(8) 0.022(6) -0.002(6) 0.017(6) -0.001(6)
C033 0.024(7) 0.050(10) 0.035(7) 0.004(7) 0.003(6) -0.023(7)
C034 0.045(8) 0.039(8) 0.029(6) 0.001(5) 0.025(6) -0.013(6)
C035 0.044(9) 0.066(12) 0.018(6) 0.012(6) 0.016(7) 0.010(8)
C036 0.033(7) 0.044(9) 0.011(5) 0.005(5) 0.001(5) 0.013(6)
C037 0.043(8) 0.056(10) 0.051(9) 0.006(7) 0.032(8) 0.006(7)
C038 0.036(7) 0.041(9) 0.025(6) 0.007(6) 0.015(6) 0.009(7)
C039 0.031(6) 0.057(8) 0.015(5) -0.014(4) 0.007(5) -0.001(5)
C040 0.042(8) 0.045(9) 0.030(7) -0.006(6) 0.023(7) -0.002(7)
C041 0.036(8) 0.042(9) 0.026(7) -0.012(6) 0.016(6) 0.001(6)
C042 0.048(8) 0.043(9) 0.030(7) 0.008(6) 0.025(7) 0.009(7)
C043 0.046(8) 0.047(9) 0.026(6) 0.001(6) 0.018(6) -0.008(7)
C044 0.057(10) 0.058(11) 0.044(9) 0.004(7) 0.034(8) 0.004(8)
O45 0.051(7) 0.084(11) 0.060(8) 0.009(7) 0.028(7) 0.002(7)
O46 0.029(9) 0.052(12) 0.028(9) -0.031(8) 0.022(8) -0.011(8)
C047 0.033(7) 0.054(10) 0.019(6) 0.004(6) 0.008(6) -0.015(6)
C048 0.022(6) 0.057(10) 0.010(5) -0.001(5) -0.003(5) 0.002(6)
O49 0.038(6) 0.048(8) 0.056(7) 0.013(5) 0.015(5) 0.007(5)
C050 0.033(6) 0.050(7) 0.005(4) -0.011(4) 0.002(4) -0.013(5)
C051 0.042(8) 0.056(10) 0.026(7) -0.010(6) 0.019(7) 0.004(7)
C052 0.035(7) 0.033(8) 0.034(7) -0.005(5) 0.021(6) -0.005(6)
C053 0.059(9) 0.037(9) 0.031(7) 0.000(6) 0.026(7) -0.014(7)
C054 0.026(6) 0.033(8) 0.023(6) 0.000(5) 0.006(5) -0.005(5)
C055 0.029(6) 0.058(8) 0.018(5) -0.017(4) 0.005(4) -0.012(5)
C056 0.040(8) 0.036(8) 0.031(7) 0.004(6) 0.017(6) 0.003(6)
C057 0.036(7) 0.049(8) 0.008(5) -0.005(5) -0.001(5) 0.004(6)
C058 0.024(7) 0.079(13) 0.042(8) 0.020(8) 0.014(7) 0.009(7)
C059 0.055(9) 0.055(10) 0.013(6) -0.020(6) 0.007(6) -0.035(8)
C060 0.055(9) 0.075(12) 0.059(10) 0.032(8) 0.040(9) 0.029(8)
C061 0.068(5) 0.055(5) 0.010(3) 0.003(3) 0.009(3) -0.001(4)
C062 0.054(9) 0.045(10) 0.033(7) 0.008(6) 0.025(7) 0.014(7)
C063 0.046(9) 0.040(9) 0.044(8) -0.003(7) 0.026(8) -0.004(7)
C064 0.040(8) 0.047(10) 0.037(8) 0.006(7) 0.014(7) 0.005(7)
C065 0.042(8) 0.050(11) 0.065(10) 0.006(8) 0.007(7) -0.014(7)
C066 0.042(9) 0.090(14) 0.029(7) 0.020(8) 0.010(7) -0.014(9)
C067 0.056(10) 0.081(14) 0.029(8) -0.005(8) 0.015(8) -0.042(10)
C068 0.077(14) 0.12(2) 0.069(14) 0.012(13) 0.046(13) 0.009(14)
C069 0.044(9) 0.070(13) 0.025(7) -0.018(7) 0.003(7) -0.025(8)
C070 0.038(8) 0.067(12) 0.054(9) -0.011(8) 0.027(8) -0.017(8)
C071 0.031(8) 0.094(14) 0.022(7) -0.004(8) 0.002(7) -0.020(9)
C072 0.061(11) 0.061(13) 0.064(11) 0.028(10) 0.045(10) 0.021(9)
C073 0.064(11) 0.062(14) 0.029(8) -0.012(8) 0.018(8) -0.001(10)
O74 0.088(7) 0.174(12) 0.070(5) 0.033(6) 0.053(5) 0.039(7)
C075 0.045(9) 0.022(8) 0.064(11) 0.001(7) 0.020(9) -0.004(7)
C076 0.057(10) 0.059(11) 0.041(9) 0.019(7) 0.029(8) 0.017(8)
C077 0.068(5) 0.055(5) 0.010(3) 0.003(3) 0.009(3) -0.001(4)
C078 0.059(8) 0.024(7) 0.039(6) 0.002(5) 0.025(6) -0.008(6)
C079 0.021(7) 0.100(15) 0.032(6) 0.014(7) -0.001(6) -0.003(8)
C080 0.064(10) 0.081(12) 0.034(7) -0.022(8) 0.023(8) -0.012(9)
C081 0.056(9) 0.056(10) 0.040(8) -0.028(7) 0.032(8) -0.018(8)
C082 0.059(13) 0.38(5) 0.20(3) 0.22(4) 0.096(18) 0.10(2)
C083 0.093(17) 0.10(2) 0.043(10) 0.042(11) 0.013(11) 0.016(15)
C084 0.100(16) 0.027(10) 0.058(11) 0.004(8) 0.035(12) -0.011(9)
O85 0.066(5) 0.096(7) 0.062(6) -0.023(5) 0.039(5) -0.018(5)
O86 0.071(5) 0.097(6) 0.049(5) 0.004(4) 0.039(4) 0.005(4)
C87 0.043(11) 0.12(2) 0.14(2) -0.007(17) 0.051(14) 0.014(12)
C088 0.086(15) 0.085(17) 0.032(9) 0.014(9) 0.026(10) 0.007(12)

loop_
_atom_type_symbol
_atom_type_description
_atom_type_scat_dispersion_real
_atom_type_scat_dispersion_imag
_atom_type_scat_source
C C 0.0192 0.0096 'International Tables Vol C Tables 4.2.6.8 and 6.1.1.4'
H H 0.0000 0.0000 'International Tables Vol C Tables 4.2.6.8 and 6.1.1.4'
N N 0.0330 0.0189 'International Tables Vol C Tables 4.2.6.8 and 6.1.1.4'
O O 0.0517 0.0336 'International Tables Vol C Tables 4.2.6.8 and 6.1.1.4'
S S 0.3360 0.5650 'International Tables Vol C Tables 4.2.6.8 and 6.1.1.4'
Cl Cl 0.3656 0.7105 'International Tables Vol C Tables 4.2.6.8 and 6.1.1.4'

loop_
_geom_angle_atom_site_label_1
_geom_angle_atom_site_label_2
_geom_angle_atom_site_label_3
_geom_angle
O74 S1 O86 112.9(9)
O74 S1 O1 128.0(11)
O86 S1 O1 100.1(8)
O74 S1 O85 111.7(10)
O86 S1 O85 99.2(7)
O1 S1 O85 100.7(7)
O46 C1 C87 98(2)
O2 C2 C87 111(3)
C079 O2 C2 114(4)
C029 N6 C039 112.9(11)
C071 C6 C066 119.5(18)
C057 O7 C080 112.1(12)
C041 N8 C022 111.4(11)
C052 N9 C031 112.6(12)
C082 C9 C084 117.8(16)
C027 N10 C051 114.2(13)
C053 O11 C077 114.9(12)
C034 N12 C026 108.7(12)
C040 N13 C035 106.1(14)
C025 N14 C024 110.2(12)
C018 C14 C18 113(2)
C047 N17 C021 107.3(11)
C073 C018 C14 120.6(18)
C073 C018 C030 122.7(14)
C14 C018 C030 116.5(17)
C083 C18 C14 116(2)
Cl20 C20 Cl4 108.9(13)
Cl20 C20 Cl02 121.7(13)
Cl4 C20 Cl02 110.6(9)
C039 C021 N17 123.0(13)
C039 C021 C058 130.3(13)
N17 C021 C058 106.8(12)
N8 C022 C029 121.8(13)
N8 C022 C042 105.9(12)
C029 C022 C042 132.2(13)
C078 O23 C065 118.1(15)
C030 C024 N14 107.2(14)
C030 C024 C052 130.8(14)
N14 C024 C052 122.1(12)
N14 C025 C048 106.7(13)
N14 C025 C026 119.0(13)
C048 C025 C026 134.3(13)
C043 C026 N12 106.2(14)
C043 C026 C025 133.1(15)
N12 C026 C025 120.6(14)
N10 C027 C059 107.0(14)
N10 C027 C034 123.7(14)
C059 C027 C034 129.3(13)
C064 C028 C081 122.0(15)
C064 C028 C037 115.6(14)
C081 C028 C037 122.4(13)
N6 C029 C022 122.2(12)
N6 C029 C055 106.7(14)
C022 C029 C055 130.8(14)
C048 C030 C024 105.7(13)
C048 C030 C018 128.6(12)
C024 C030 C018 125.4(14)
N9 C031 C033 107.7(12)
N9 C031 C047 127.8(14)
C033 C031 C047 124.5(13)
C071 C032 C056 117.2(14)
C071 C032 C050 121.2(13)
C056 C032 C050 121.4(12)
C044 C033 C031 109.1(14)
N12 C034 C037 108.3(13)
N12 C034 C027 119.8(12)
C037 C034 C027 131.8(13)
C054 C035 C041 133.7(13)
C054 C035 N13 107.5(14)
C041 C035 N13 118.7(15)
C060 C036 C076 118.8(13)
C060 C036 C038 121.6(12)
C076 C036 C038 119.3(12)
C034 C037 C043 108.3(14)
C034 C037 C028 122.2(14)
C043 C037 C028 129.5(14)
C042 C038 C041 108.0(13)
C042 C038 C036 126.4(12)
C041 C038 C036 125.6(14)
C021 C039 C050 131.2(14)
C021 C039 N6 124.0(12)
C050 C039 N6 104.8(12)
C051 C040 N13 119.8(15)
C051 C040 C062 131.1(15)
N13 C040 C062 108.7(13)
N8 C041 C035 124.7(13)
N8 C041 C038 108.2(13)
C035 C041 C038 127.1(15)
C038 C042 C022 106.3(12)
C038 C042 C053 123.8(13)
C022 C042 C053 129.7(14)
C037 C043 C026 108.4(14)
C037 C043 C079 126.4(15)
C026 C043 C079 123.8(16)
C033 C044 C052 103.5(14)
C079 O46 C1 114(2)
C063 C047 N17 111.8(13)
C063 C047 C031 129.9(15)
N17 C047 C031 117.8(13)
C030 C048 C025 110.2(11)
C030 C048 C057 121.0(13)
C025 C048 C057 128.5(14)
C039 C050 C055 108.5(13)
C039 C050 C032 125.4(13)
C055 C050 C032 125.3(13)
C040 C051 N10 128.8(15)
C040 C051 C067 130.0(16)
N10 C051 C067 101.2(13)
N9 C052 C024 125.8(14)
N9 C052 C044 107.1(12)
C024 C052 C044 127.0(13)
O16 C053 O11 123.9(12)
O16 C053 C042 124.1(14)
O11 C053 C042 110.9(13)
C035 C054 C062 111.1(14)
C050 C055 C078 125.6(13)
C050 C055 C029 106.9(13)
C078 C055 C029 125.5(15)
C070 C056 C032 120.7(14)
O19 C057 O7 125.5(11)
O19 C057 C048 120.8(14)
O7 C057 C048 113.5(12)
C021 C058 C063 106.7(14)
C067 C059 C027 107.6(13)
C082 C060 C036 121.0(15)
C054 C062 C040 106.6(15)
C047 C063 C058 107.5(15)
C028 C064 C072 116.1(16)
C5 C065 O23 111.3(18)
C6 C066 C070 120.1(16)
C059 C067 C051 110.0(15)
Cl15 C068 Cl5 103.9(13)
Cl15 C068 Cl03 113.6(15)
Cl5 C068 Cl03 110.2(16)
C081 C069 C075 116.7(15)
C056 C070 C066 118.5(16)
C6 C071 C032 123.9(17)
C075 C072 C064 123.2(17)
C088 C073 C018 128(2)
C072 C075 C069 121.3(17)
C036 C076 C084 119.4(15)
O11 C077 C061 113.0(12)
O45 C078 O23 120.5(16)
O45 C078 C055 126.2(16)
O23 C078 C055 113.2(14)
O49 C079 O46 124.3(19)
O49 C079 O2 136.6(18)
O49 C079 C043 120.0(16)
O46 C079 C043 113(2)
O2 C079 C043 103(2)
O7 C080 C10 100.0(14)
C069 C081 C028 120.1(15)
C060 C082 C9 122.9(17)
C088 C083 C18 126(2)
C9 C084 C076 119.8(17)
C073 C088 C083 116(2)

loop_
_geom_bond_atom_site_label_1
_geom_bond_atom_site_label_2
_geom_bond_distance
S1 O74 1.307(12)
S1 O86 1.519(12)
S1 O1 1.523(11)
S1 O85 1.535(11)
C1 O46 1.41(3)
C1 C87 1.54(2)
Cl02 C20 1.77(2)
C2 O2 1.39(4)
C2 C87 1.52(2)
O2 C079 1.42(4)
Cl03 C068 1.74(3)
Cl4 C20 1.73(2)
Cl5 C068 1.72(3)
C5 C065 1.43(3)
N6 C029 1.330(18)
N6 C039 1.429(19)
C6 C071 1.33(2)
C6 C066 1.36(2)
O7 C057 1.337(17)
O7 C080 1.506(19)
N8 C041 1.337(19)
N8 C022 1.386(17)
N9 C052 1.307(17)
N9 C031 1.343(18)
C9 C082 1.38(2)
C9 C084 1.379(19)
N10 C027 1.307(19)
N10 C051 1.41(2)
C10 C080 1.58(3)
O11 C053 1.346(19)
O11 C077 1.430(15)
N12 C034 1.353(18)
N12 C026 1.39(2)
N13 C040 1.371(19)
N13 C035 1.452(17)
N14 C025 1.332(18)
N14 C024 1.41(2)
C14 C018 1.393(17)
C14 C18 1.49(3)
Cl15 C068 1.69(3)
O16 C053 1.169(18)
N17 C047 1.341(18)
N17 C021 1.381(17)
C018 C073 1.327(17)
C018 C030 1.48(2)
C18 C083 1.40(2)
O19 C057 1.218(17)
Cl20 C20 1.72(2)
C021 C039 1.39(2)
C021 C058 1.40(2)
C022 C029 1.41(2)
C022 C042 1.46(2)
O23 C078 1.32(2)
O23 C065 1.48(2)
C024 C030 1.403(19)
C024 C052 1.43(2)
C025 C048 1.40(2)
C025 C026 1.45(2)
C026 C043 1.37(2)
C027 C059 1.43(2)
C027 C034 1.46(2)
C028 C064 1.37(2)
C028 C081 1.39(2)
C028 C037 1.56(2)
C029 C055 1.448(19)
C030 C048 1.38(2)
C031 C033 1.44(2)
C031 C047 1.452(18)
C032 C071 1.38(2)
C032 C056 1.387(19)
C032 C050 1.456(19)
C033 C044 1.37(2)
C034 C037 1.35(2)
C035 C054 1.32(2)
C035 C041 1.42(2)
C036 C060 1.350(16)
C036 C076 1.410(16)
C036 C038 1.49(2)
C037 C043 1.37(2)
C038 C042 1.40(2)
C038 C041 1.414(18)
C039 C050 1.409(17)
C040 C051 1.36(2)
C040 C062 1.40(2)
C042 C053 1.477(19)
C043 C079 1.56(2)
C044 C052 1.54(2)
O45 C078 1.161(19)
O46 C079 1.30(3)
C047 C063 1.32(2)
C048 C057 1.509(16)
O49 C079 1.22(2)
C050 C055 1.43(2)
C051 C067 1.46(2)
C054 C062 1.38(2)
C055 C078 1.43(2)
C056 C070 1.39(2)
C058 C063 1.39(2)
C059 C067 1.36(2)
C060 C082 1.349(19)
C061 C077 1.46(2)
C064 C072 1.42(3)
C066 C070 1.41(3)
C069 C081 1.37(2)
C069 C075 1.46(3)
C072 C075 1.26(3)
C073 C088 1.28(3)
C076 C084 1.412(18)
C083 C088 1.294(13)

loop_
_geom_torsion_atom_site_label_1
_geom_torsion_atom_site_label_2
_geom_torsion_atom_site_label_3
_geom_torsion_atom_site_label_4
_geom_torsion
C87 C2 O2 C079 -122(4)
C18 C14 C018 C073 2.3(16)
C18 C14 C018 C030 -174.5(14)
C018 C14 C18 C083 -0.1(18)
C047 N17 C021 C039 179.3(13)
C047 N17 C021 C058 -0.2(15)
C041 N8 C022 C029 179.2(13)
C041 N8 C022 C042 0.3(16)
C025 N14 C024 C030 0.4(18)
C025 N14 C024 C052 -180.0(14)
C024 N14 C025 C048 1.2(18)
C024 N14 C025 C026 -178.5(14)
C034 N12 C026 C043 1.0(16)
C034 N12 C026 C025 179.3(12)
N14 C025 C026 C043 155.8(16)
C048 C025 C026 C043 -24(3)
N14 C025 C026 N12 -22(2)
C048 C025 C026 N12 158.6(17)
C051 N10 C027 C059 0.2(18)
C051 N10 C027 C034 178.2(13)
C039 N6 C029 C022 -175.9(13)
C039 N6 C029 C055 -1.7(15)
N8 C022 C029 N6 20(2)
C042 C022 C029 N6 -161.4(15)
N8 C022 C029 C055 -152.7(15)
C042 C022 C029 C055 26(3)
N14 C024 C030 C048 -1.9(16)
C052 C024 C030 C048 178.6(16)
N14 C024 C030 C018 -176.2(14)
C052 C024 C030 C018 4(3)
C073 C018 C030 C048 94.8(19)
C14 C018 C030 C048 -88.4(19)
C073 C018 C030 C024 -92.2(19)
C14 C018 C030 C024 84.6(18)
C052 N9 C031 C033 3.7(17)
C052 N9 C031 C047 -178.4(15)
N9 C031 C033 C044 -2.3(19)
C047 C031 C033 C044 179.7(15)
C026 N12 C034 C037 -2.8(16)
C026 N12 C034 C027 -178.7(12)
N10 C027 C034 N12 14(2)
C059 C027 C034 N12 -168.9(15)
N10 C027 C034 C037 -161.1(16)
C059 C027 C034 C037 16(3)
C040 N13 C035 C054 -2.1(16)
C040 N13 C035 C041 -179.7(13)
N12 C034 C037 C043 3.5(17)
C027 C034 C037 C043 178.7(15)
N12 C034 C037 C028 -177.8(13)
C027 C034 C037 C028 -3(3)
C064 C028 C037 C034 83.4(19)
C081 C028 C037 C034 -96.1(19)
C064 C028 C037 C043 -98.2(19)
C081 C028 C037 C043 82(2)
C060 C036 C038 C042 93.2(18)
C076 C036 C038 C042 -93.0(17)
C060 C036 C038 C041 -86.7(18)
C076 C036 C038 C041 87.0(16)
N17 C021 C039 C050 169.2(13)
C058 C021 C039 C050 -11(3)
N17 C021 C039 N6 -12(2)
C058 C021 C039 N6 167.2(14)
C029 N6 C039 C021 -179.4(13)
C029 N6 C039 C050 -0.4(15)
C035 N13 C040 C051 176.0(12)
C035 N13 C040 C062 1.8(15)
C022 N8 C041 C035 179.8(13)
C022 N8 C041 C038 1.4(15)
C054 C035 C041 N8 173.4(16)
N13 C035 C041 N8 -10(2)
C054 C035 C041 C038 -9(3)
N13 C035 C041 C038 168.3(13)
C042 C038 C041 N8 -2.7(15)
C036 C038 C041 N8 177.3(12)
C042 C038 C041 C035 179.0(13)
C036 C038 C041 C035 -1(2)
C041 C038 C042 C022 2.8(15)
C036 C038 C042 C022 -177.2(13)
C041 C038 C042 C053 178.4(14)
C036 C038 C042 C053 -2(2)
N8 C022 C042 C038 -1.9(15)
C029 C022 C042 C038 179.3(15)
N8 C022 C042 C053 -177.2(15)
C029 C022 C042 C053 4(3)
C034 C037 C043 C026 -2.9(18)
C028 C037 C043 C026 178.6(15)
C034 C037 C043 C079 -169.5(16)
C028 C037 C043 C079 12(3)
N12 C026 C043 C037 1.1(16)
C025 C026 C043 C037 -176.8(16)
N12 C026 C043 C079 168.2(14)
C025 C026 C043 C079 -10(3)
C031 C033 C044 C052 0.3(18)
C87 C1 O46 C079 178.7(19)
C021 N17 C047 C063 -0.5(17)
C021 N17 C047 C031 171.9(12)
N9 C031 C047 C063 178.0(17)
C033 C031 C047 C063 -5(3)
N9 C031 C047 N17 7(2)
C033 C031 C047 N17 -175.3(15)
C024 C030 C048 C025 2.6(17)
C018 C030 C048 C025 176.7(14)
C024 C030 C048 C057 -171.8(13)
C018 C030 C048 C057 2(2)
N14 C025 C048 C030 -2.4(18)
C026 C025 C048 C030 177.2(16)
N14 C025 C048 C057 171.6(14)
C026 C025 C048 C057 -9(3)
C021 C039 C050 C055 -178.7(14)
N6 C039 C050 C055 2.4(15)
C021 C039 C050 C032 -8(2)
N6 C039 C050 C032 172.8(13)
C071 C032 C050 C039 96.2(17)
C056 C032 C050 C039 -78(2)
C071 C032 C050 C055 -95(2)
C056 C032 C050 C055 90.7(17)
N13 C040 C051 N10 3(2)
C062 C040 C051 N10 175.4(15)
N13 C040 C051 C067 -174.3(16)
C062 C040 C051 C067 -2(3)
C027 N10 C051 C040 -179.2(14)
C027 N10 C051 C067 -1.5(17)
C031 N9 C052 C024 177.4(14)
C031 N9 C052 C044 -3.4(16)
C030 C024 C052 N9 -174.2(15)
N14 C024 C052 N9 6(2)
C030 C024 C052 C044 7(3)
N14 C024 C052 C044 -172.7(14)
C033 C044 C052 N9 1.8(17)
C033 C044 C052 C024 -179.0(14)
C077 O11 C053 O16 6(2)
C077 O11 C053 C042 174.8(14)
C038 C042 C053 O16 31(3)
C022 C042 C053 O16 -154.8(16)
C038 C042 C053 O11 -137.6(14)
C022 C042 C053 O11 37(2)
C041 C035 C054 C062 178.7(15)
N13 C035 C054 C062 1.6(17)
C039 C050 C055 C078 161.2(14)
C032 C050 C055 C078 -9(2)
C039 C050 C055 C029 -3.4(16)
C032 C050 C055 C029 -173.8(13)
N6 C029 C055 C050 3.1(15)
C022 C029 C055 C050 176.6(15)
N6 C029 C055 C078 -161.5(14)
C022 C029 C055 C078 12(3)
C071 C032 C056 C070 1(2)
C050 C032 C056 C070 175.2(14)
C080 O7 C057 O19 0(2)
C080 O7 C057 C048 173.9(12)
C030 C048 C057 O19 -39(2)
C025 C048 C057 O19 147.4(17)
C030 C048 C057 O7 146.3(14)
C025 C048 C057 O7 -27(2)
C039 C021 C058 C063 -178.7(14)
N17 C021 C058 C063 0.7(16)
N10 C027 C059 C067 1(2)
C034 C027 C059 C067 -176.6(16)
C076 C036 C060 C082 3.2(19)
C038 C036 C060 C082 177.0(14)
C035 C054 C062 C040 -0.5(18)
C051 C040 C062 C054 -174.1(14)
N13 C040 C062 C054 -0.9(16)
N17 C047 C063 C058 1.0(18)
C031 C047 C063 C058 -170.2(16)
C021 C058 C063 C047 -1.0(18)
C081 C028 C064 C072 -6(2)
C037 C028 C064 C072 174.0(13)
C078 O23 C065 C5 178.8(19)
C071 C6 C066 C070 5(3)
C027 C059 C067 C051 -2(2)
C040 C051 C067 C059 179.9(15)
N10 C051 C067 C059 2(2)
C032 C056 C070 C066 2(2)
C6 C066 C070 C056 -5(3)
C066 C6 C071 C032 -2(3)
C056 C032 C071 C6 -1(2)
C050 C032 C071 C6 -175.2(16)
C028 C064 C072 C075 9(2)
C14 C018 C073 C088 1(2)
C030 C018 C073 C088 177.7(16)
C064 C072 C075 C069 -8(3)
C081 C069 C075 C072 4(3)
C060 C036 C076 C084 -0.9(15)
C038 C036 C076 C084 -174.8(13)
C053 O11 C077 C061 170.1(15)
C065 O23 C078 O45 7(3)
C065 O23 C078 C055 -175.1(15)
C050 C055 C078 O45 -143.0(17)
C029 C055 C078 O45 19(3)
C050 C055 C078 O23 40(2)
C029 C055 C078 O23 -158.5(14)
C1 O46 C079 O49 7(3)
C1 O46 C079 O2 -122(5)
C1 O46 C079 C043 167.4(17)
C2 O2 C079 O49 -6(4)
C2 O2 C079 O46 63(5)
C2 O2 C079 C043 179(3)
C037 C043 C079 O49 135.0(19)
C026 C043 C079 O49 -30(3)
C037 C043 C079 O46 -26(2)
C026 C043 C079 O46 169.3(15)
C037 C043 C079 O2 -49(2)
C026 C043 C079 O2 146.0(18)
C057 O7 C080 C10 173.6(15)
C075 C069 C081 C028 -2(3)
C064 C028 C081 C069 4(3)
C037 C028 C081 C069 -176.6(16)
C036 C060 C082 C9 -1.2(19)
C084 C9 C082 C060 -3.2(19)
C14 C18 C083 C088 -6(3)
C082 C9 C084 C076 5(2)
C036 C076 C084 C9 -3.5(17)
O46 C1 C87 C2 -64(3)
O2 C2 C87 C1 88(5)
C018 C073 C088 C083 -7(3)
C18 C083 C088 C073 9(3)
